data_4060303
loop_
_publ_author_name
'Sanchez-Nieves, J.'
'Frutos, L. M.'
'Royo, P.'
'Castano, O.'
'Herdtweck, E.'

_publ_section_title
;
 Trapping Unstable Terminal Ta-O Multiple Bonds of Monocyclopentadienyl Tantalum
 Complexes with a Lewis Acid
;
_journal_name_full Organometallics
_journal_paper_doi 10.1021/om0490132
_journal_year 2005
_chemical_formula_sum 'C48 H56 O2 S2 Yb4'
_chemical_formula_weight 1421.21
_space_group_IT_number 14
_symmetry_cell_setting monoclinic
_symmetry_space_group_name_Hall '-P 2yn'
_symmetry_space_group_name_H-M 'P 1 21/n 1'
_cell_angle_alpha 90.00
_cell_angle_beta 101.459(7)
_cell_angle_gamma 90.00
_cell_formula_units_Z 2
_cell_length_a 10.969(4)
_cell_length_b 19.069(8)
_cell_length_c 11.416(5)
_cell_measurement_temperature 293(2)
_cell_volume 2340.3(16)
_diffrn_ambient_temperature 293(2)
_exptl_crystal_density_diffrn 2.017
_cod_depositor_comments
;
The following automatic conversions were performed:
'_symmetry_cell_setting' value 'Monoclinic' changed to 'monoclinic'
according to '/home/saulius/struct/CIF-dictionaries/cif_core.dic'
dictionary named 'cif_core.dic' version 2.4.1 from 2010-06-29.

Automatic conversion script
Id: cif_fix_enum 1527 2010-12-29 10:47:43Z saulius 
;
_cod_original_sg_symbol_H-M 'P 21/n'
_cod_database_code 4060303

loop_
_symmetry_equiv_pos_as_xyz
'x, y, z'
'-x+1/2, y+1/2, -z+1/2'
'-x, -y, -z'
'x-1/2, -y-1/2, z-1/2'

loop_
_atom_site_label
_atom_site_type_symbol
_atom_site_fract_x
_atom_site_fract_y
_atom_site_fract_z
_atom_site_U_iso_or_equiv
_atom_site_adp_type
_atom_site_occupancy
_atom_site_symmetry_multiplicity
_atom_site_calc_flag
_atom_site_refinement_flags
_atom_site_disorder_assembly
_atom_site_disorder_group
Yb1 Yb 0.56877(3) 0.521943(19) 0.16702(3) 0.03680(11) Uani 1 1 d . . .
Yb2 Yb 0.22745(3) 0.35892(2) 0.12043(3) 0.04211(12) Uani 1 1 d . . .
S1 S 0.3819(2) 0.44481(12) 0.04644(17) 0.0415(5) Uani 1 1 d . . .
C1 C 0.7885(11) 0.4629(8) 0.2058(13) 0.084(4) Uani 1 1 d . . .
H1A H 0.8514 0.4701 0.1568 0.100 Uiso 1 1 calc R . .
C2 C 0.7841(13) 0.4978(7) 0.3074(15) 0.094(4) Uani 1 1 d . . .
H2A H 0.8435 0.5335 0.3449 0.113 Uiso 1 1 calc R . .
C3 C 0.6986(16) 0.4642(10) 0.3602(10) 0.103(5) Uani 1 1 d . . .
H3A H 0.6863 0.4736 0.4414 0.124 Uiso 1 1 calc R . .
C4 C 0.6488(11) 0.4092(7) 0.2927(15) 0.088(4) Uani 1 1 d . . .
H4A H 0.5976 0.3717 0.3164 0.105 Uiso 1 1 calc R . .
C5 C 0.7072(13) 0.4092(6) 0.1934(12) 0.084(4) Uani 1 1 d . . .
H5A H 0.7025 0.3712 0.1348 0.101 Uiso 1 1 calc R . .
C6 C 0.4771(13) 0.5888(6) 0.3303(9) 0.080(4) Uani 1 1 d . . .
H6A H 0.4632 0.5681 0.4051 0.096 Uiso 1 1 calc R . .
C7 C 0.5817(12) 0.6276(6) 0.3184(11) 0.084(4) Uani 1 1 d . . .
H7A H 0.6525 0.6390 0.3825 0.101 Uiso 1 1 calc R . .
C8 C 0.5555(11) 0.6572(5) 0.2084(11) 0.071(3) Uani 1 1 d . . .
H8A H 0.6057 0.6934 0.1795 0.085 Uiso 1 1 calc R . .
C9 C 0.4380(11) 0.6371(5) 0.1519(8) 0.059(3) Uani 1 1 d . . .
H9A H 0.3917 0.6573 0.0773 0.071 Uiso 1 1 calc R . .
C10 C 0.3879(10) 0.5950(5) 0.2270(10) 0.062(3) Uani 1 1 d . . .
H10A H 0.3006 0.5807 0.2165 0.075 Uiso 1 1 calc R . .
C11 C 0.3045(12) 0.3469(9) 0.3506(8) 0.086(4) Uani 1 1 d . . .
H11A H 0.3779 0.3203 0.3896 0.103 Uiso 1 1 calc R . .
C12 C 0.3023(14) 0.4152(8) 0.3294(9) 0.078(4) Uani 1 1 d . . .
H12A H 0.3740 0.4465 0.3506 0.094 Uiso 1 1 calc R . .
C13 C 0.1840(18) 0.4364(7) 0.2945(9) 0.094(4) Uani 1 1 d . . .
H13A H 0.1558 0.4852 0.2875 0.113 Uiso 1 1 calc R . .
C14 C 0.1093(11) 0.3792(10) 0.2935(9) 0.091(4) Uani 1 1 d . . .
H14A H 0.0186 0.3806 0.2846 0.110 Uiso 1 1 calc R . .
C15 C 0.1822(15) 0.3210(6) 0.3252(9) 0.080(4) Uani 1 1 d . . .
H15A H 0.1542 0.2747 0.3462 0.096 Uiso 1 1 calc R . .
C16 C 0.1252(12) 0.2862(8) -0.0676(11) 0.086(4) Uani 1 1 d . . .
H16A H 0.1644 0.2473 -0.1022 0.103 Uiso 1 1 calc R . .
C17 C 0.1216(11) 0.3542(8) -0.1051(9) 0.078(4) Uani 1 1 d . . .
H17A H 0.1575 0.3720 -0.1713 0.093 Uiso 1 1 calc R . .
C18 C 0.0403(14) 0.3901(7) -0.0493(13) 0.095(4) Uani 1 1 d . . .
H18A H 0.0096 0.4377 -0.0698 0.114 Uiso 1 1 calc R . .
C19 C -0.0065(11) 0.3449(12) 0.0251(12) 0.107(6) Uani 1 1 d . . .
H19A H -0.0764 0.3545 0.0644 0.128 Uiso 1 1 calc R . .
C20 C 0.0446(15) 0.2798(8) 0.0119(12) 0.104(5) Uani 1 1 d . . .
H20A H 0.0183 0.2355 0.0426 0.124 Uiso 1 1 calc R . .
O1 O 0.3574(6) 0.2618(3) 0.1306(6) 0.0626(18) Uani 1 1 d . . .
C21 C 0.3295(11) 0.1926(7) 0.1738(14) 0.111(5) Uani 1 1 d . . .
H21A H 0.3611 0.1889 0.2592 0.133 Uiso 1 1 calc R . .
H21B H 0.2403 0.1848 0.1583 0.133 Uiso 1 1 calc R . .
C22 C 0.3890(15) 0.1418(6) 0.1106(11) 0.110(5) Uani 1 1 d . . .
H22A H 0.3290 0.1199 0.0472 0.132 Uiso 1 1 calc R . .
H22B H 0.4290 0.1056 0.1646 0.132 Uiso 1 1 calc R . .
C23 C 0.4825(18) 0.1822(8) 0.0606(14) 0.166(9) Uani 1 1 d . . .
H23A H 0.5657 0.1650 0.0927 0.199 Uiso 1 1 calc R . .
H23B H 0.4667 0.1780 -0.0258 0.199 Uiso 1 1 calc R . .
C24 C 0.4702(12) 0.2530(6) 0.0948(13) 0.111(5) Uani 1 1 d . . .
H24A H 0.5380 0.2651 0.1599 0.134 Uiso 1 1 calc R . .
H24B H 0.4739 0.2837 0.0279 0.134 Uiso 1 1 calc R . .

loop_
_atom_site_aniso_label
_atom_site_aniso_U_11
_atom_site_aniso_U_22
_atom_site_aniso_U_33
_atom_site_aniso_U_23
_atom_site_aniso_U_13
_atom_site_aniso_U_12
Yb1 0.0450(2) 0.0348(2) 0.03030(19) -0.00062(16) 0.00685(15) 0.00403(18)
Yb2 0.0453(2) 0.0455(3) 0.0363(2) 0.00099(17) 0.00984(16) -0.00598(19)
S1 0.0482(13) 0.0418(13) 0.0355(12) -0.0010(10) 0.0106(10) -0.0067(11)
C1 0.056(8) 0.092(11) 0.108(11) 0.026(8) 0.027(7) 0.028(7)
C2 0.085(10) 0.069(9) 0.106(11) 0.006(9) -0.036(8) 0.021(8)
C3 0.134(14) 0.132(15) 0.037(7) 0.035(8) 0.001(8) 0.062(11)
C4 0.074(9) 0.067(9) 0.119(12) 0.052(8) 0.013(9) 0.012(7)
C5 0.085(9) 0.051(8) 0.096(10) -0.007(7) -0.028(8) 0.036(7)
C6 0.135(11) 0.069(8) 0.044(7) -0.007(6) 0.040(7) 0.015(8)
C7 0.103(10) 0.069(9) 0.075(9) -0.040(7) 0.007(7) -0.009(7)
C8 0.105(10) 0.036(6) 0.080(8) -0.015(6) 0.040(7) 0.001(6)
C9 0.089(8) 0.038(6) 0.049(6) -0.011(5) 0.013(6) 0.017(6)
C10 0.063(7) 0.049(7) 0.081(8) -0.022(6) 0.030(6) 0.007(5)
C11 0.080(9) 0.138(14) 0.035(6) 0.010(7) 0.001(5) 0.043(9)
C12 0.094(10) 0.094(11) 0.048(7) -0.016(7) 0.019(6) -0.022(9)
C13 0.162(15) 0.086(10) 0.045(7) 0.003(6) 0.047(9) 0.033(11)
C14 0.066(8) 0.159(15) 0.056(7) 0.002(9) 0.029(6) -0.001(10)
C15 0.140(12) 0.065(8) 0.045(6) 0.007(6) 0.043(7) -0.014(9)
C16 0.089(9) 0.089(10) 0.069(8) -0.036(7) -0.010(7) -0.002(8)
C17 0.079(8) 0.109(11) 0.036(6) 0.009(7) -0.010(5) -0.037(8)
C18 0.096(10) 0.070(9) 0.093(10) -0.015(8) -0.041(8) 0.019(8)
C19 0.057(8) 0.197(19) 0.067(9) -0.039(11) 0.012(6) -0.016(10)
C20 0.119(12) 0.112(13) 0.068(9) -0.006(8) -0.007(8) -0.080(10)
O1 0.071(4) 0.036(4) 0.089(5) 0.015(3) 0.035(4) 0.000(3)
C21 0.082(9) 0.063(9) 0.190(14) 0.035(10) 0.031(9) -0.010(7)
C22 0.180(15) 0.048(8) 0.085(9) -0.024(7) -0.014(9) 0.004(9)
C23 0.29(2) 0.083(12) 0.180(16) 0.038(11) 0.178(17) 0.068(14)
C24 0.105(10) 0.071(10) 0.178(14) 0.048(9) 0.073(10) 0.020(8)

loop_
_geom_bond_atom_site_label_1
_geom_bond_atom_site_label_2
_geom_bond_distance
_geom_bond_site_symmetry_2
_geom_bond_publ_flag
Yb1 C9 2.609(9) . ?
Yb1 C5 2.615(10) . ?
Yb1 C6 2.618(9) . ?
Yb1 C1 2.617(10) . ?
Yb1 C3 2.618(10) . ?
Yb1 C2 2.618(11) . ?
Yb1 C10 2.624(9) . ?
Yb1 C8 2.631(10) . ?
Yb1 C4 2.636(11) . ?
Yb1 C7 2.639(10) . ?
Yb1 S1 2.672(2) . ?
Yb1 S1 2.675(2) 3_665 ?
Yb2 O1 2.326(6) . ?
Yb2 C15 2.587(9) . ?
Yb2 C19 2.594(12) . ?
Yb2 C13 2.595(10) . ?
Yb2 C12 2.596(10) . ?
Yb2 C18 2.597(11) . ?
Yb2 C14 2.598(10) . ?
Yb2 C11 2.605(9) . ?
Yb2 C17 2.607(9) . ?
Yb2 C16 2.613(10) . ?
Yb2 S1 2.615(2) . ?
Yb2 C20 2.617(11) . ?
S1 Yb1 2.675(2) 3_665 ?
C1 C5 1.346(15) . ?
C1 C2 1.346(16) . ?
C1 H1A 0.9800 . ?
C2 C3 1.370(18) . ?
C2 H2A 0.9800 . ?
C3 C4 1.350(17) . ?
C3 H3A 0.9800 . ?
C4 C5 1.409(16) . ?
C4 H4A 0.9800 . ?
C5 H5A 0.9800 . ?
C6 C10 1.379(13) . ?
C6 C7 1.394(15) . ?
C6 H6A 0.9800 . ?
C7 C8 1.355(14) . ?
C7 H7A 0.9800 . ?
C8 C9 1.376(13) . ?
C8 H8A 0.9800 . ?
C9 C10 1.367(13) . ?
C9 H9A 0.9800 . ?
C10 H10A 0.9800 . ?
C11 C12 1.322(16) . ?
C11 C15 1.406(15) . ?
C11 H11A 0.9800 . ?
C12 C13 1.342(16) . ?
C12 H12A 0.9800 . ?
C13 C14 1.362(17) . ?
C13 H13A 0.9800 . ?
C14 C15 1.373(16) . ?
C14 H14A 0.9800 . ?
C15 H15A 0.9800 . ?
C16 C17 1.362(15) . ?
C16 C20 1.392(16) . ?
C16 H16A 0.9800 . ?
C17 C18 1.377(16) . ?
C17 H17A 0.9800 . ?
C18 C19 1.378(18) . ?
C18 H18A 0.9800 . ?
C19 C20 1.383(18) . ?
C19 H19A 0.9800 . ?
C20 H20A 0.9800 . ?
O1 C24 1.389(12) . ?
O1 C21 1.462(12) . ?
C21 C22 1.440(16) . ?
C21 H21A 0.9700 . ?
C21 H21B 0.9700 . ?
C22 C23 1.484(18) . ?
C22 H22A 0.9700 . ?
C22 H22B 0.9700 . ?
C23 C24 1.419(17) . ?
C23 H23A 0.9700 . ?
C23 H23B 0.9700 . ?
C24 H24A 0.9700 . ?
C24 H24B 0.9700 . ?
